data_7060793
loop_
_publ_author_name
'Zhang, Sha'
'Kang, Feng-Hua'
'Tan, Jian-Bing'
'Chen, De-Kun'
'Kuang, Min'
'Wang, Wen-Xuan'
'Xu, Kang-Ping'
'Zou, Zhen-xing'

_publ_section_title
;
 (+-)-Rhytidhymarins A and B, two pairs of new isocoumarin derivatives
 from endophytic fungus Rhytidhysteron sp. BZM-9
;
_journal_issue 28
_journal_name_full 'New Journal of Chemistry'
_journal_page_first 12700
_journal_page_last 12704
_journal_paper_doi 10.1039/D1NJ01993G
_journal_volume 45
_journal_year 2021
_chemical_absolute_configuration ad
_chemical_formula_moiety 'C12 H14 O5'
_chemical_formula_sum 'C12 H14 O5'
_chemical_formula_weight 238.23
_space_group_crystal_system tetragonal
_space_group_IT_number 94
_space_group_name_Hall 'P 4n 2n'
_space_group_name_H-M_alt 'P 42 21 2'
_atom_sites_solution_hydrogens geom
_atom_sites_solution_primary dual
_audit_creation_date 2019-12-02
_audit_creation_method
;
Olex2 1.2
(compiled 2018.05.29 svn.r3508 for OlexSys, GUI svn.r5506)
;
_audit_update_record
;
2021-04-02 deposited with the CCDC.	2021-06-11 downloaded from the CCDC.
;
_cell_angle_alpha 90
_cell_angle_beta 90
_cell_angle_gamma 90
_cell_formula_units_Z 8
_cell_length_a 18.0532(2)
_cell_length_b 18.0532(2)
_cell_length_c 6.74410(10)
_cell_measurement_reflns_used 4461
_cell_measurement_temperature 107(5)
_cell_measurement_theta_max 74.1230
_cell_measurement_theta_min 4.8980
_cell_volume 2198.02(5)
_computing_cell_refinement 'CrysAlisPro 1.171.39.33c (Rigaku OD, 2017)'
_computing_data_collection 'CrysAlisPro 1.171.39.33c (Rigaku OD, 2017)'
_computing_data_reduction 'CrysAlisPro 1.171.39.33c (Rigaku OD, 2017)'
_computing_molecular_graphics 'Olex2 (Dolomanov et al., 2009)'
_computing_publication_material 'Olex2 (Dolomanov et al., 2009)'
_computing_structure_refinement 'ShelXL (Sheldrick, 2015)'
_computing_structure_solution 'ShelXT (Sheldrick, 2015)'
_diffrn_ambient_environment N~2~
_diffrn_ambient_temperature 107(5)
_diffrn_detector 'Pilatus3R 200K-A'
_diffrn_measured_fraction_theta_full 0.999
_diffrn_measured_fraction_theta_max 0.984
_diffrn_measurement_details
;
List of Runs (angles in degrees, time in seconds):

  # Type    Start    End  Width  t~exp~   \w     \q     \k     \f   Frames
#--------------------------------------------------------------------------
  1  \w    -21.00   5.00   0.20    0.70    --    0.00 -82.00  30.00  130
  2  \w    -33.00  27.00   0.20    0.70    --    0.00 -82.00  60.00  300
  3  \w     78.00 173.00   0.20    2.10    --   95.80  61.00 -90.00  475
  4  \w     72.00 107.00   0.20    2.10    --   95.80  61.00 -30.00  175
  5  \w     87.00 176.00   0.20    2.10    --   95.80  82.00  90.00  445
  6  \w    127.00 172.00   0.20    2.10    --   95.80  82.00 -60.00  225
;
_diffrn_measurement_device 'four-circle diffractometer'
_diffrn_measurement_device_type 'XtaLAB Pro: Kappa single'
_diffrn_measurement_method '\w scans'
_diffrn_orient_matrix_type 'CrysAlisPro convention (1999,Acta A55,543-557)'
_diffrn_orient_matrix_UB_11 0.0230358000
_diffrn_orient_matrix_UB_12 0.0780445000
_diffrn_orient_matrix_UB_13 -0.0688423000
_diffrn_orient_matrix_UB_21 0.0753215000
_diffrn_orient_matrix_UB_22 -0.0093041000
_diffrn_orient_matrix_UB_23 0.1046246000
_diffrn_orient_matrix_UB_31 0.0330239000
_diffrn_orient_matrix_UB_32 -0.0331174000
_diffrn_orient_matrix_UB_33 -0.1909439000
_diffrn_radiation_monochromator graphite
_diffrn_radiation_probe x-ray
_diffrn_radiation_type CuK\a
_diffrn_radiation_wavelength 1.54184
_diffrn_reflns_av_R_equivalents 0.0530
_diffrn_reflns_av_unetI/netI 0.0383
_diffrn_reflns_Laue_measured_fraction_full 0.999
_diffrn_reflns_Laue_measured_fraction_max 0.984
_diffrn_reflns_limit_h_max 19
_diffrn_reflns_limit_h_min -21
_diffrn_reflns_limit_k_max 16
_diffrn_reflns_limit_k_min -22
_diffrn_reflns_limit_l_max 8
_diffrn_reflns_limit_l_min -7
_diffrn_reflns_number 5540
_diffrn_reflns_point_group_measured_fraction_full 0.996
_diffrn_reflns_point_group_measured_fraction_max 0.965
_diffrn_reflns_theta_full 67.684
_diffrn_reflns_theta_max 74.375
_diffrn_reflns_theta_min 4.899
_diffrn_source 'Rotating-anode X-ray tube'
_diffrn_source_type 'MicroMax 007 (Cu) X-ray Source'
_exptl_absorpt_coefficient_mu 0.949
_exptl_absorpt_correction_T_max 1.00000
_exptl_absorpt_correction_T_min 0.52521
_exptl_absorpt_correction_type multi-scan
_exptl_absorpt_process_details
;
CrysAlisPro 1.171.39.33c (Rigaku Oxford Diffraction, 2017)
Empirical absorption correction using spherical harmonics,
 implemented in SCALE3 ABSPACK scaling algorithm.
;
_exptl_crystal_colour 'clear light colourless'
_exptl_crystal_colour_lustre clear
_exptl_crystal_colour_modifier light
_exptl_crystal_colour_primary colourless
_exptl_crystal_density_diffrn 1.440
_exptl_crystal_description needle
_exptl_crystal_F_000 1008
_exptl_crystal_size_max 0.3
_exptl_crystal_size_mid 0.03
_exptl_crystal_size_min 0.02
_refine_diff_density_max 0.270
_refine_diff_density_min -0.342
_refine_diff_density_rms 0.071
_refine_ls_abs_structure_details
;
 Flack x determined using 744 quotients [(I+)-(I-)]/[(I+)+(I-)]
 (Parsons, Flack and Wagner, Acta Cryst. B69 (2013) 249-259).
;
_refine_ls_abs_structure_Flack 0.22(16)
_refine_ls_extinction_method none
_refine_ls_goodness_of_fit_ref 1.116
_refine_ls_hydrogen_treatment constr
_refine_ls_matrix_type full
_refine_ls_number_parameters 160
_refine_ls_number_reflns 2175
_refine_ls_number_restraints 0
_refine_ls_restrained_S_all 1.116
_refine_ls_R_factor_all 0.0626
_refine_ls_R_factor_gt 0.0611
_refine_ls_shift/su_max 0.000
_refine_ls_shift/su_mean 0.000
_refine_ls_structure_factor_coef Fsqd
_refine_ls_weighting_details 'w=1/[\s^2^(Fo^2^)+(0.0427P)^2^+3.7699P] where P=(Fo^2^+2Fc^2^)/3'
_refine_ls_weighting_scheme calc
_refine_ls_wR_factor_gt 0.1495
_refine_ls_wR_factor_ref 0.1501
_reflns_Friedel_coverage 0.640
_reflns_Friedel_fraction_full 0.992
_reflns_Friedel_fraction_max 0.936
_reflns_number_gt 2082
_reflns_number_total 2175
_reflns_threshold_expression 'I > 2\s(I)'
_cod_data_source_file d1nj01993g2.cif
_cod_data_source_block zhangxiao_bmz-9-2_collect
_cod_depositor_comments 'Adding full bibliography for 7060793--7060794.cif.'
_cod_original_cell_volume 2198.02(6)
_cod_database_code 7060793
_shelx_shelxl_version_number 2014/7
_chemical_oxdiff_formula 'C99 H90 N9 O9 '
_shelx_space_group_comment
;
The symmetry employed for this shelxl refinement is uniquely defined
by the following loop, which should always be used as a source of
symmetry information in preference to the above space-group names.
They are only intended as comments.
;
_shelx_estimated_absorpt_t_max 0.981
_shelx_estimated_absorpt_t_min 0.764
_reflns_odcompleteness_completeness 99.83
_reflns_odcompleteness_iscentric 1
_reflns_odcompleteness_theta 66.97
_olex2_refinement_description
;
1. Fixed Uiso
 At 1.2 times of:
  All C(H) groups
 At 1.5 times of:
  All C(H,H,H) groups, All O(H) groups
2.a Ternary CH refined with riding coordinates:
 C3(H3)
2.b Aromatic/amide H refined with riding coordinates:
 C5(H5)
2.c Idealised Me refined as rotating group:
 C9(H9A,H9B,H9C), C10(H10A,H10B,H10C), C11(H11A,H11B,H11C)
2.d Idealised tetrahedral OH refined as rotating group:
 O0AA(H0AA), O1AA(H1AA), O4AA(H4AA)
;
_olex2_submission_special_instructions 'No special instructions were received'
_oxdiff_exptl_absorpt_empirical_details
;
Empirical correction (ABSPACK) includes:
- Absorption correction using spherical harmonics
- Frame scaling
;
_oxdiff_exptl_absorpt_empirical_full_max 1.708
_oxdiff_exptl_absorpt_empirical_full_min 0.657

loop_
_space_group_symop_operation_xyz
'x, y, z'
'-x, -y, z'
'-y+1/2, x+1/2, z+1/2'
'y+1/2, -x+1/2, z+1/2'
'-x+1/2, y+1/2, -z+1/2'
'x+1/2, -y+1/2, -z+1/2'
'y, x, -z'
'-y, -x, -z'

loop_
_atom_site_label
_atom_site_type_symbol
_atom_site_fract_x
_atom_site_fract_y
_atom_site_fract_z
_atom_site_U_iso_or_equiv
_atom_site_adp_type
_atom_site_occupancy
_atom_site_site_symmetry_order
_atom_site_calc_flag
_atom_site_refinement_flags_posn
_atom_site_refinement_flags_adp
_atom_site_refinement_flags_occupancy
_atom_site_disorder_assembly
_atom_site_disorder_group
O0AA O 0.64208(18) 0.14186(17) 0.4691(4) 0.0239(7) Uani 1 1 d . . . . .
H0AA H 0.6703 0.1110 0.5166 0.036 Uiso 1 1 calc GR . . . .
O1AA O 0.75099(17) 0.41623(17) 0.2919(5) 0.0275(7) Uani 1 1 d . . . . .
H1AA H 0.7869 0.3952 0.3409 0.041 Uiso 1 1 calc GR . . . .
O2 O 0.53390(17) 0.14317(16) 0.1565(5) 0.0264(7) Uani 1 1 d . . . . .
O3AA O 0.45381(17) 0.23344(17) 0.1782(5) 0.0293(7) Uani 1 1 d . . . . .
O4AA O 0.49674(18) 0.36971(19) 0.2149(7) 0.0411(10) Uani 1 1 d . . . . .
H4AA H 0.4674 0.3354 0.2017 0.062 Uiso 1 1 calc GR . . . .
C4A C 0.6533(2) 0.2405(2) 0.2433(6) 0.0214(9) Uani 1 1 d . . . . .
C8A C 0.5803(2) 0.2663(2) 0.2169(6) 0.0232(9) Uani 1 1 d . . . . .
C5 C 0.7097(2) 0.2906(2) 0.2651(6) 0.0228(9) Uani 1 1 d . . . . .
H5 H 0.7582 0.2740 0.2775 0.027 Uiso 1 1 calc R . . . .
C6 C 0.6946(2) 0.3668(2) 0.2688(6) 0.0255(9) Uani 1 1 d . . . . .
C1 C 0.5202(3) 0.2148(2) 0.1834(6) 0.0244(9) Uani 1 1 d . . . . .
C4 C 0.6635(2) 0.1572(2) 0.2669(6) 0.0222(9) Uani 1 1 d . . . . .
C3 C 0.6097(3) 0.1182(2) 0.1238(7) 0.0257(10) Uani 1 1 d . . . . .
H3 H 0.6240 0.1306 -0.0125 0.031 Uiso 1 1 calc R . . . .
C8 C 0.5661(3) 0.3428(2) 0.2259(7) 0.0277(10) Uani 1 1 d . . . . .
C7 C 0.6235(3) 0.3941(2) 0.2515(8) 0.0293(10) Uani 1 1 d . . . . .
C9 C 0.6063(3) 0.0353(3) 0.1431(8) 0.0317(11) Uani 1 1 d . . . . .
H9A H 0.5946 0.0224 0.2775 0.048 Uiso 1 1 calc GR . . . .
H9B H 0.6534 0.0144 0.1079 0.048 Uiso 1 1 calc GR . . . .
H9C H 0.5688 0.0163 0.0562 0.048 Uiso 1 1 calc GR . . . .
C10 C 0.7420(2) 0.1311(3) 0.2266(8) 0.0297(10) Uani 1 1 d . . . . .
H10A H 0.7756 0.1561 0.3143 0.045 Uiso 1 1 calc GR . . . .
H10B H 0.7549 0.1421 0.0917 0.045 Uiso 1 1 calc GR . . . .
H10C H 0.7451 0.0787 0.2482 0.045 Uiso 1 1 calc GR . . . .
C11 C 0.6076(3) 0.4758(3) 0.2660(11) 0.0471(15) Uani 1 1 d . . . . .
H11A H 0.6524 0.5018 0.2973 0.071 Uiso 1 1 calc GR . . . .
H11B H 0.5716 0.4843 0.3683 0.071 Uiso 1 1 calc GR . . . .
H11C H 0.5885 0.4932 0.1416 0.071 Uiso 1 1 calc GR . . . .

loop_
_atom_site_aniso_label
_atom_site_aniso_U_11
_atom_site_aniso_U_22
_atom_site_aniso_U_33
_atom_site_aniso_U_23
_atom_site_aniso_U_13
_atom_site_aniso_U_12
O0AA 0.0288(17) 0.0254(17) 0.0176(14) 0.0042(12) 0.0007(12) 0.0050(13)
O1AA 0.0295(16) 0.0276(16) 0.0254(16) 0.0029(13) -0.0080(14) -0.0050(13)
O2 0.0282(16) 0.0235(16) 0.0275(16) -0.0017(14) -0.0046(13) 0.0001(13)
O3AA 0.0266(16) 0.0277(16) 0.0336(17) -0.0013(14) -0.0065(15) 0.0014(13)
O4AA 0.0287(17) 0.0285(18) 0.066(3) 0.0009(19) -0.0198(19) 0.0022(13)
C4A 0.026(2) 0.025(2) 0.0125(19) -0.0012(17) -0.0009(16) 0.0002(17)
C8A 0.028(2) 0.024(2) 0.0175(19) 0.0016(17) -0.0025(17) 0.0013(17)
C5 0.025(2) 0.030(2) 0.0139(19) 0.0005(18) -0.0009(17) 0.0021(17)
C6 0.032(2) 0.026(2) 0.019(2) 0.0032(18) -0.0066(18) -0.0073(18)
C1 0.030(2) 0.023(2) 0.020(2) -0.0001(18) -0.0061(18) 0.0033(17)
C4 0.025(2) 0.027(2) 0.0149(18) -0.0006(17) -0.0003(17) 0.0029(16)
C3 0.027(2) 0.028(2) 0.022(2) -0.0016(18) 0.0001(18) -0.0004(18)
C8 0.030(2) 0.023(2) 0.030(2) 0.0025(19) -0.010(2) 0.0014(17)
C7 0.033(2) 0.024(2) 0.031(2) 0.006(2) -0.012(2) -0.0028(18)
C9 0.038(3) 0.030(2) 0.027(2) -0.005(2) -0.001(2) 0.001(2)
C10 0.030(2) 0.030(2) 0.030(2) -0.004(2) 0.006(2) 0.0032(19)
C11 0.040(3) 0.024(2) 0.077(4) -0.001(3) -0.023(3) -0.002(2)

loop_
_atom_type_symbol
_atom_type_description
_atom_type_scat_dispersion_real
_atom_type_scat_dispersion_imag
_atom_type_scat_source
C C 0.0181 0.0091 'International Tables Vol C Tables 4.2.6.8 and 6.1.1.4'
H H 0.0000 0.0000 'International Tables Vol C Tables 4.2.6.8 and 6.1.1.4'
O O 0.0492 0.0322 'International Tables Vol C Tables 4.2.6.8 and 6.1.1.4'

loop_
_geom_angle_atom_site_label_1
_geom_angle_atom_site_label_2
_geom_angle_atom_site_label_3
_geom_angle
_geom_angle_site_symmetry_1
_geom_angle_site_symmetry_3
_geom_angle_publ_flag
C4 O0AA H0AA 109.5 . . ?
C6 O1AA H1AA 109.5 . . ?
C1 O2 C3 119.8(3) . . ?
C8 O4AA H4AA 109.5 . . ?
C8A C4A C4 116.8(4) . . ?
C5 C4A C8A 119.4(4) . . ?
C5 C4A C4 123.4(4) . . ?
C4A C8A C1 120.7(4) . . ?
C8 C8A C4A 119.3(4) . . ?
C8 C8A C1 120.1(4) . . ?
C4A C5 H5 119.8 . . ?
C4A C5 C6 120.4(4) . . ?
C6 C5 H5 119.8 . . ?
O1AA C6 C5 120.0(4) . . ?
O1AA C6 C7 118.1(4) . . ?
C7 C6 C5 121.9(4) . . ?
O2 C1 C8A 120.4(4) . . ?
O3AA C1 O2 116.0(4) . . ?
O3AA C1 C8A 123.5(4) . . ?
O0AA C4 C4A 104.8(3) . . ?
O0AA C4 C3 109.6(3) . . ?
O0AA C4 C10 111.1(4) . . ?
C4A C4 C3 108.0(3) . . ?
C10 C4 C4A 113.6(4) . . ?
C10 C4 C3 109.5(4) . . ?
O2 C3 C4 110.9(3) . . ?
O2 C3 H3 108.6 . . ?
O2 C3 C9 104.8(4) . . ?
C4 C3 H3 108.6 . . ?
C9 C3 C4 115.3(4) . . ?
C9 C3 H3 108.6 . . ?
O4AA C8 C8A 121.5(4) . . ?
O4AA C8 C7 117.2(4) . . ?
C7 C8 C8A 121.3(4) . . ?
C6 C7 C8 117.6(4) . . ?
C6 C7 C11 121.5(4) . . ?
C8 C7 C11 120.9(4) . . ?
C3 C9 H9A 109.5 . . ?
C3 C9 H9B 109.5 . . ?
C3 C9 H9C 109.5 . . ?
H9A C9 H9B 109.5 . . ?
H9A C9 H9C 109.5 . . ?
H9B C9 H9C 109.5 . . ?
C4 C10 H10A 109.5 . . ?
C4 C10 H10B 109.5 . . ?
C4 C10 H10C 109.5 . . ?
H10A C10 H10B 109.5 . . ?
H10A C10 H10C 109.5 . . ?
H10B C10 H10C 109.5 . . ?
C7 C11 H11A 109.5 . . ?
C7 C11 H11B 109.5 . . ?
C7 C11 H11C 109.5 . . ?
H11A C11 H11B 109.5 . . ?
H11A C11 H11C 109.5 . . ?
H11B C11 H11C 109.5 . . ?

loop_
_geom_bond_atom_site_label_1
_geom_bond_atom_site_label_2
_geom_bond_distance
_geom_bond_site_symmetry_2
_geom_bond_publ_flag
O0AA H0AA 0.8200 . ?
O0AA C4 1.444(5) . ?
O1AA H1AA 0.8200 . ?
O1AA C6 1.363(5) . ?
O2 C1 1.329(5) . ?
O2 C3 1.458(5) . ?
O3AA C1 1.245(6) . ?
O4AA H4AA 0.8200 . ?
O4AA C8 1.345(5) . ?
C4A C8A 1.409(6) . ?
C4A C5 1.368(6) . ?
C4A C4 1.524(6) . ?
C8A C1 1.447(6) . ?
C8A C8 1.407(6) . ?
C5 H5 0.9300 . ?
C5 C6 1.402(6) . ?
C6 C7 1.380(6) . ?
C4 C3 1.539(6) . ?
C4 C10 1.518(6) . ?
C3 H3 0.9800 . ?
C3 C9 1.504(6) . ?
C8 C7 1.401(6) . ?
C7 C11 1.506(6) . ?
C9 H9A 0.9600 . ?
C9 H9B 0.9600 . ?
C9 H9C 0.9600 . ?
C10 H10A 0.9600 . ?
C10 H10B 0.9600 . ?
C10 H10C 0.9600 . ?
C11 H11A 0.9600 . ?
C11 H11B 0.9600 . ?
C11 H11C 0.9600 . ?

loop_
_geom_torsion_atom_site_label_1
_geom_torsion_atom_site_label_2
_geom_torsion_atom_site_label_3
_geom_torsion_atom_site_label_4
_geom_torsion
_geom_torsion_site_symmetry_1
_geom_torsion_site_symmetry_2
_geom_torsion_site_symmetry_3
_geom_torsion_site_symmetry_4
_geom_torsion_publ_flag
O0AA C4 C3 O2 58.9(5) . . . . ?
O0AA C4 C3 C9 -59.9(5) . . . . ?
O1AA C6 C7 C8 179.4(4) . . . . ?
O1AA C6 C7 C11 -2.5(7) . . . . ?
O4AA C8 C7 C6 178.1(4) . . . . ?
O4AA C8 C7 C11 0.0(8) . . . . ?
C4A C8A C1 O2 -7.0(6) . . . . ?
C4A C8A C1 O3AA 172.8(4) . . . . ?
C4A C8A C8 O4AA -175.5(4) . . . . ?
C4A C8A C8 C7 3.0(7) . . . . ?
C4A C5 C6 O1AA 179.6(4) . . . . ?
C4A C5 C6 C7 0.2(7) . . . . ?
C4A C4 C3 O2 -54.8(4) . . . . ?
C4A C4 C3 C9 -173.6(4) . . . . ?
C8A C4A C5 C6 2.5(6) . . . . ?
C8A C4A C4 O0AA -77.7(4) . . . . ?
C8A C4A C4 C3 39.1(5) . . . . ?
C8A C4A C4 C10 160.8(4) . . . . ?
C8A C8 C7 C6 -0.4(7) . . . . ?
C8A C8 C7 C11 -178.5(5) . . . . ?
C5 C4A C8A C1 176.9(4) . . . . ?
C5 C4A C8A C8 -4.0(6) . . . . ?
C5 C4A C4 O0AA 96.0(5) . . . . ?
C5 C4A C4 C3 -147.2(4) . . . . ?
C5 C4A C4 C10 -25.5(6) . . . . ?
C5 C6 C7 C8 -1.2(7) . . . . ?
C5 C6 C7 C11 176.9(5) . . . . ?
C1 O2 C3 C4 43.4(5) . . . . ?
C1 O2 C3 C9 168.4(4) . . . . ?
C1 C8A C8 O4AA 3.7(7) . . . . ?
C1 C8A C8 C7 -177.9(5) . . . . ?
C4 C4A C8A C1 -9.2(6) . . . . ?
C4 C4A C8A C8 170.0(4) . . . . ?
C4 C4A C5 C6 -171.1(4) . . . . ?
C3 O2 C1 O3AA 168.7(4) . . . . ?
C3 O2 C1 C8A -11.4(6) . . . . ?
C8 C8A C1 O2 173.8(4) . . . . ?
C8 C8A C1 O3AA -6.4(7) . . . . ?
C10 C4 C3 O2 -179.0(4) . . . . ?
C10 C4 C3 C9 62.2(5) . . . . ?
